data_4033268
loop_
_publ_author_name
'Pancholi, Alpa K.'
'Iacobini, Gregory P.'
'Clarkson, Guy J.'
'Porter, David W.'
'Shipman, Michael'

_publ_section_title
;
 Synthesis of 4,5-diazaspiro[2.3]hexanes and 1,2-diazaspiro[3.3]heptanes
 as hexahydropyridazine analogues.
;
_journal_name_full 'The Journal of organic chemistry'
_journal_paper_doi 10.1021/acs.joc.7b02622
_journal_year 2017
_chemical_absolute_configuration ad
_chemical_formula_moiety 'C17 H18 N6 O4'
_chemical_formula_sum 'C17 H18 N6 O4'
_chemical_formula_weight 370.37
_chemical_name_systematic
; 
 ? 
;
_space_group_IT_number 29
_symmetry_cell_setting orthorhombic
_symmetry_space_group_name_Hall 'P 2c -2ac'
_symmetry_space_group_name_H-M 'P c a 21'
_atom_sites_solution_hydrogens geom
_atom_sites_solution_primary direct
_atom_sites_solution_secondary difmap
_audit_creation_method SHELXL-97
_cell_angle_alpha 90.00
_cell_angle_beta 90.00
_cell_angle_gamma 90.00
_cell_formula_units_Z 4
_cell_length_a 18.4527(8)
_cell_length_b 14.5187(8)
_cell_length_c 7.1119(3)
_cell_measurement_reflns_used 4971
_cell_measurement_temperature 100(2)
_cell_measurement_theta_max 70.50
_cell_measurement_theta_min 3.87
_cell_volume 1905.34(16)
_computing_cell_refinement 'CrysAlis RED, Oxford Diffraction Ltd'
_computing_data_collection 'CrysAlis CCD, Oxford Diffraction Ltd'
_computing_data_reduction 'CrysAlis RED, Oxford Diffraction Ltd'
_computing_molecular_graphics 'SHELXTL (Sheldrick, 1997)'
_computing_publication_material 'SHELXTL (Sheldrick, 1997)'
_computing_structure_refinement 'SHELXL-97 (Sheldrick, 1997)'
_computing_structure_solution 'SHELXS-97 (Sheldrick, 1990)'
_diffrn_ambient_temperature 100(2)
_diffrn_detector_area_resol_mean 10.2833
_diffrn_measured_fraction_theta_full 0.995
_diffrn_measured_fraction_theta_max 0.995
_diffrn_measurement_device_type 'Oxford Diffraction Gemini R'
_diffrn_measurement_method '\f & \w scans'
_diffrn_radiation_monochromator graphite
_diffrn_radiation_source 'Enhance (Mo) X-ray Source'
_diffrn_radiation_type CuK\a
_diffrn_radiation_wavelength 1.54178
_diffrn_reflns_av_R_equivalents 0.0434
_diffrn_reflns_av_sigmaI/netI 0.0418
_diffrn_reflns_limit_h_max 22
_diffrn_reflns_limit_h_min -22
_diffrn_reflns_limit_k_max 17
_diffrn_reflns_limit_k_min -17
_diffrn_reflns_limit_l_max 8
_diffrn_reflns_limit_l_min -5
_diffrn_reflns_number 8680
_diffrn_reflns_theta_full 70.66
_diffrn_reflns_theta_max 70.66
_diffrn_reflns_theta_min 3.87
_diffrn_standards_decay_% nil
_exptl_absorpt_coefficient_mu 0.797
_exptl_absorpt_correction_T_max 1.00
_exptl_absorpt_correction_T_min 0.83
_exptl_absorpt_correction_type multi-scan
_exptl_absorpt_process_details 'ABSPACK(CrysAlis, Oxford Diffraction)'
_exptl_crystal_colour colourless
_exptl_crystal_density_diffrn 1.291
_exptl_crystal_density_method 'not measured'
_exptl_crystal_description rod
_exptl_crystal_F_000 776
_exptl_crystal_size_max 0.20
_exptl_crystal_size_mid 0.06
_exptl_crystal_size_min 0.06
_refine_diff_density_max 0.267
_refine_diff_density_min -0.204
_refine_diff_density_rms 0.049
_refine_ls_abs_structure_details 'Flack H D (1983), Acta Cryst. A39, 876-881, 901 Friedel pairs'
_refine_ls_abs_structure_Flack 0.1(2)
_refine_ls_extinction_method none
_refine_ls_goodness_of_fit_ref 1.063
_refine_ls_hydrogen_treatment constr
_refine_ls_matrix_type full
_refine_ls_number_parameters 278
_refine_ls_number_reflns 2888
_refine_ls_number_restraints 25
_refine_ls_restrained_S_all 1.065
_refine_ls_R_factor_all 0.0430
_refine_ls_R_factor_gt 0.0405
_refine_ls_shift/su_max 0.000
_refine_ls_shift/su_mean 0.000
_refine_ls_structure_factor_coef Fsqd
_refine_ls_weighting_details 'calc w=1/[\s^2^(Fo^2^)+(0.0618P)^2^+0.0461P] where P=(Fo^2^+2Fc^2^)/3'
_refine_ls_weighting_scheme calc
_refine_ls_wR_factor_gt 0.0955
_refine_ls_wR_factor_ref 0.0977
_reflns_number_gt 2740
_reflns_number_total 2888
_reflns_threshold_expression >2sigma(I)
_cod_data_source_file jo7b02622_si_005.cif
_cod_data_source_block gi2
_cod_original_sg_symbol_H-M Pca2(1)
_cod_database_code 4033268

loop_
_symmetry_equiv_pos_as_xyz
'x, y, z'
'-x, -y, z+1/2'
'x+1/2, -y, z'
'-x+1/2, y, z+1/2'

loop_
_atom_site_label
_atom_site_type_symbol
_atom_site_fract_x
_atom_site_fract_y
_atom_site_fract_z
_atom_site_U_iso_or_equiv
_atom_site_adp_type
_atom_site_occupancy
_atom_site_symmetry_multiplicity
_atom_site_calc_flag
_atom_site_refinement_flags
_atom_site_disorder_assembly
_atom_site_disorder_group
C1 C -0.17371(14) 0.0807(2) 0.3397(5) 0.0449(7) Uani 1 1 d . . .
H1A H -0.2049 0.0914 0.2304 0.067 Uiso 1 1 calc R . .
H1B H -0.1698 0.1376 0.4131 0.067 Uiso 1 1 calc R . .
H1C H -0.1947 0.0321 0.4182 0.067 Uiso 1 1 calc R . .
C2 C -0.09915(12) 0.05145(16) 0.2740(4) 0.0289(5) Uani 1 1 d . . .
H2A H -0.1032 -0.0043 0.1921 0.035 Uiso 1 1 calc R . .
C3 C -0.04601(14) 0.0331(2) 0.4320(4) 0.0389(6) Uani 1 1 d . . .
H3A H 0.0022 0.0214 0.3792 0.058 Uiso 1 1 calc R . .
H3B H -0.0619 -0.0209 0.5038 0.058 Uiso 1 1 calc R . .
H3C H -0.0439 0.0868 0.5152 0.058 Uiso 1 1 calc R . .
O4 O -0.06672(8) 0.12742(10) 0.1673(2) 0.0241(3) Uani 1 1 d . . .
O5 O -0.12841(8) 0.08806(10) -0.0967(3) 0.0277(3) Uani 1 1 d . . .
C5 C -0.08691(10) 0.13625(14) -0.0108(3) 0.0203(4) Uani 1 1 d . . .
N6 N -0.04965(9) 0.20889(12) -0.0988(3) 0.0191(3) Uani 1 1 d . . .
N7 N -0.02991(8) 0.28592(11) 0.0213(3) 0.0179(3) Uani 1 1 d . . .
O8 O 0.05793(7) 0.37662(10) 0.1434(2) 0.0205(3) Uani 1 1 d . . .
C8 C 0.03951(11) 0.30182(14) 0.0871(3) 0.0193(4) Uani 1 1 d . A .
O9 O 0.07724(8) 0.22445(10) 0.0888(2) 0.0249(4) Uani 1 1 d . . .
C10 C 0.1499(7) 0.2311(6) 0.1641(19) 0.024(2) Uani 0.68(3) 1 d PU A 1
H10A H 0.1501 0.2696 0.2807 0.029 Uiso 0.68(3) 1 calc PR A 1
C11 C 0.2013(4) 0.2744(6) 0.0109(12) 0.0311(16) Uani 0.68(3) 1 d PU A 1
H11A H 0.1875 0.3387 -0.0109 0.047 Uiso 0.68(3) 1 calc PR A 1
H11B H 0.1968 0.2396 -0.1066 0.047 Uiso 0.68(3) 1 calc PR A 1
H11C H 0.2516 0.2717 0.0551 0.047 Uiso 0.68(3) 1 calc PR A 1
C12 C 0.1728(5) 0.1340(4) 0.208(2) 0.046(2) Uani 0.68(3) 1 d PU A 1
H12A H 0.1397 0.1076 0.3014 0.069 Uiso 0.68(3) 1 calc PR A 1
H12B H 0.2222 0.1343 0.2587 0.069 Uiso 0.68(3) 1 calc PR A 1
H12C H 0.1714 0.0970 0.0931 0.069 Uiso 0.68(3) 1 calc PR A 1
C10A C 0.1529(19) 0.226(2) 0.180(6) 0.047(5) Uani 0.32(3) 1 d PU A 2
H10B H 0.1559 0.2783 0.2705 0.056 Uiso 0.32(3) 1 calc PR A 2
C11A C 0.1985(11) 0.241(2) 0.035(3) 0.054(5) Uani 0.32(3) 1 d PU A 2
H11D H 0.1861 0.3001 -0.0249 0.081 Uiso 0.32(3) 1 calc PR A 2
H11E H 0.1938 0.1914 -0.0574 0.081 Uiso 0.32(3) 1 calc PR A 2
H11F H 0.2484 0.2436 0.0811 0.081 Uiso 0.32(3) 1 calc PR A 2
C12A C 0.1529(11) 0.1352(11) 0.290(4) 0.046(4) Uani 0.32(3) 1 d PU A 2
H12D H 0.1985 0.1291 0.3594 0.069 Uiso 0.32(3) 1 calc PR A 2
H12E H 0.1478 0.0835 0.2025 0.069 Uiso 0.32(3) 1 calc PR A 2
H12F H 0.1122 0.1349 0.3789 0.069 Uiso 0.32(3) 1 calc PR A 2
C13 C -0.09479(10) 0.27221(14) -0.2166(3) 0.0200(4) Uani 1 1 d . . .
H13A H -0.1469 0.2559 -0.2195 0.024 Uiso 1 1 calc R . .
H13B H -0.0757 0.2818 -0.3452 0.024 Uiso 1 1 calc R . .
C14 C -0.07617(9) 0.35066(13) -0.0783(3) 0.0166(4) Uani 1 1 d . . .
C15 C -0.05355(10) 0.44609(14) -0.1492(3) 0.0171(4) Uani 1 1 d . . .
H15A H -0.0503 0.4501 -0.2879 0.021 Uiso 1 1 calc R . .
H15B H -0.0087 0.4695 -0.0898 0.021 Uiso 1 1 calc R . .
C16 C -0.12469(9) 0.49038(13) -0.0666(3) 0.0164(4) Uani 1 1 d . . .
C17 C -0.13799(9) 0.39634(13) 0.0478(3) 0.0166(4) Uani 1 1 d . . .
C18 C -0.11542(10) 0.40460(14) 0.2442(3) 0.0189(4) Uani 1 1 d . . .
N19 N -0.09447(10) 0.41188(13) 0.3943(3) 0.0252(4) Uani 1 1 d . . .
C20 C -0.20883(10) 0.35116(14) 0.0315(3) 0.0189(4) Uani 1 1 d . . .
N21 N -0.26016(9) 0.30796(12) 0.0108(3) 0.0251(4) Uani 1 1 d . . .
C22 C -0.11115(10) 0.57215(14) 0.0505(3) 0.0197(4) Uani 1 1 d . . .
N23 N -0.09563(10) 0.63396(13) 0.1417(3) 0.0263(4) Uani 1 1 d . . .
C24 C -0.18311(10) 0.50770(13) -0.2023(3) 0.0173(4) Uani 1 1 d . . .
N25 N -0.23083(9) 0.51743(14) -0.3027(3) 0.0236(4) Uani 1 1 d . . .

loop_
_atom_site_aniso_label
_atom_site_aniso_U_11
_atom_site_aniso_U_22
_atom_site_aniso_U_33
_atom_site_aniso_U_23
_atom_site_aniso_U_13
_atom_site_aniso_U_12
C1 0.0276(11) 0.0571(17) 0.0500(16) 0.0157(14) 0.0099(11) 0.0049(11)
C2 0.0254(10) 0.0269(11) 0.0344(12) 0.0078(10) 0.0037(10) -0.0002(9)
C3 0.0306(11) 0.0478(15) 0.0384(14) 0.0207(13) 0.0043(11) 0.0023(10)
O4 0.0252(7) 0.0215(7) 0.0257(8) 0.0030(6) -0.0014(6) -0.0009(6)
O5 0.0248(7) 0.0236(7) 0.0348(8) -0.0012(7) -0.0054(7) -0.0051(6)
C5 0.0172(8) 0.0182(9) 0.0255(11) -0.0025(8) -0.0001(8) 0.0021(7)
N6 0.0174(7) 0.0189(8) 0.0211(8) -0.0007(7) -0.0041(7) 0.0003(6)
N7 0.0162(7) 0.0154(7) 0.0221(9) 0.0005(7) -0.0034(7) 0.0002(6)
O8 0.0170(6) 0.0194(7) 0.0251(7) -0.0027(6) -0.0034(6) 0.0004(5)
C8 0.0168(8) 0.0222(10) 0.0190(10) 0.0015(8) -0.0009(7) 0.0031(7)
O9 0.0172(7) 0.0203(7) 0.0371(9) -0.0059(7) -0.0104(6) 0.0030(5)
C10 0.018(3) 0.014(3) 0.041(4) -0.011(2) -0.019(3) 0.0094(19)
C11 0.016(2) 0.038(3) 0.039(3) -0.015(2) 0.003(2) 0.000(2)
C12 0.029(3) 0.025(2) 0.084(6) -0.002(3) -0.030(3) 0.003(2)
C10A 0.018(7) 0.067(10) 0.056(8) -0.004(7) -0.026(6) 0.003(7)
C11A 0.021(5) 0.081(11) 0.060(7) -0.001(9) -0.012(5) 0.003(8)
C12A 0.033(6) 0.039(6) 0.066(9) 0.009(6) -0.031(6) -0.007(5)
C13 0.0193(9) 0.0207(9) 0.0201(10) -0.0022(9) -0.0022(8) 0.0017(7)
C14 0.0110(7) 0.0220(9) 0.0168(9) -0.0001(8) -0.0005(7) 0.0023(7)
C15 0.0123(8) 0.0203(9) 0.0188(9) 0.0003(8) 0.0010(7) 0.0018(7)
C16 0.0133(8) 0.0186(9) 0.0173(9) 0.0012(8) -0.0003(7) -0.0002(7)
C17 0.0120(8) 0.0196(9) 0.0180(9) 0.0010(8) 0.0005(7) -0.0006(7)
C18 0.0131(8) 0.0218(10) 0.0217(11) 0.0007(8) 0.0014(8) -0.0022(7)
N19 0.0226(8) 0.0319(9) 0.0212(10) 0.0027(8) -0.0007(7) -0.0029(7)
C20 0.0159(9) 0.0227(9) 0.0181(9) 0.0001(8) 0.0007(8) 0.0011(7)
N21 0.0176(8) 0.0287(9) 0.0289(9) -0.0004(8) 0.0001(8) -0.0038(7)
C22 0.0138(8) 0.0229(10) 0.0226(10) 0.0038(9) 0.0005(7) 0.0009(7)
N23 0.0275(9) 0.0238(9) 0.0275(10) -0.0048(9) -0.0001(8) -0.0027(7)
C24 0.0149(8) 0.0166(9) 0.0205(10) 0.0003(8) 0.0010(8) -0.0005(7)
N25 0.0176(8) 0.0270(9) 0.0261(9) 0.0011(7) -0.0036(8) 0.0008(7)

loop_
_atom_type_symbol
_atom_type_description
_atom_type_scat_dispersion_real
_atom_type_scat_dispersion_imag
_atom_type_scat_source
C C 0.0181 0.0091 'International Tables Vol C Tables 4.2.6.8 and 6.1.1.4'
H H 0.0000 0.0000 'International Tables Vol C Tables 4.2.6.8 and 6.1.1.4'
N N 0.0311 0.0180 'International Tables Vol C Tables 4.2.6.8 and 6.1.1.4'
O O 0.0492 0.0322 'International Tables Vol C Tables 4.2.6.8 and 6.1.1.4'

loop_
_geom_angle_atom_site_label_1
_geom_angle_atom_site_label_2
_geom_angle_atom_site_label_3
_geom_angle
C2 C1 H1A 109.5
C2 C1 H1B 109.5
H1A C1 H1B 109.5
C2 C1 H1C 109.5
H1A C1 H1C 109.5
H1B C1 H1C 109.5
O4 C2 C1 108.6(2)
O4 C2 C3 104.60(18)
C1 C2 C3 114.1(2)
O4 C2 H2A 109.8
C1 C2 H2A 109.8
C3 C2 H2A 109.8
C2 C3 H3A 109.5
C2 C3 H3B 109.5
H3A C3 H3B 109.5
C2 C3 H3C 109.5
H3A C3 H3C 109.5
H3B C3 H3C 109.5
C5 O4 C2 116.88(17)
O5 C5 O4 127.4(2)
O5 C5 N6 121.4(2)
O4 C5 N6 111.11(17)
C5 N6 N7 116.00(16)
C5 N6 C13 115.97(15)
N7 N6 C13 89.76(14)
C8 N7 N6 124.00(16)
C8 N7 C14 126.92(16)
N6 N7 C14 93.67(14)
O8 C8 O9 127.86(18)
O8 C8 N7 121.56(18)
O9 C8 N7 110.44(17)
C8 O9 C10 115.8(3)
C8 O9 C10A 118.1(12)
O9 C10 C12 105.9(7)
O9 C10 C11 109.2(9)
C12 C10 C11 110.4(8)
O9 C10 H10A 110.4
C12 C10 H10A 110.4
C11 C10 H10A 110.4
C11A C10A C12A 122(2)
C11A C10A O9 104(3)
C12A C10A O9 102(2)
C11A C10A H10B 109.2
C12A C10A H10B 109.2
O9 C10A H10B 109.2
C10A C11A H11D 109.5
C10A C11A H11E 109.5
H11D C11A H11E 109.5
C10A C11A H11F 109.5
H11D C11A H11F 109.5
H11E C11A H11F 109.5
C10A C12A H12D 109.5
C10A C12A H12E 109.5
H12D C12A H12E 109.5
C10A C12A H12F 109.5
H12D C12A H12F 109.5
H12E C12A H12F 109.5
N6 C13 C14 88.43(15)
N6 C13 H13A 113.9
C14 C13 H13A 113.9
N6 C13 H13B 113.9
C14 C13 H13B 113.9
H13A C13 H13B 111.1
N7 C14 C15 125.80(15)
N7 C14 C13 87.94(14)
C15 C14 C13 121.20(18)
N7 C14 C17 114.51(16)
C15 C14 C17 90.22(14)
C13 C14 C17 120.38(15)
C14 C15 C16 91.11(14)
C14 C15 H15A 113.4
C16 C15 H15A 113.4
C14 C15 H15B 113.4
C16 C15 H15B 113.4
H15A C15 H15B 110.7
C24 C16 C22 111.00(16)
C24 C16 C15 115.88(17)
C22 C16 C15 113.51(15)
C24 C16 C17 111.46(15)
C22 C16 C17 115.12(17)
C15 C16 C17 88.24(14)
C18 C17 C20 111.45(17)
C18 C17 C14 111.54(15)
C20 C17 C14 114.01(17)
C18 C17 C16 111.73(16)
C20 C17 C16 118.41(16)
C14 C17 C16 87.67(14)
N19 C18 C17 176.7(2)
N21 C20 C17 172.6(2)
N23 C22 C16 175.2(2)
N25 C24 C16 176.1(2)

loop_
_geom_bond_atom_site_label_1
_geom_bond_atom_site_label_2
_geom_bond_distance
C1 C2 1.514(3)
C1 H1A 0.9800
C1 H1B 0.9800
C1 H1C 0.9800
C2 O4 1.467(3)
C2 C3 1.515(4)
C2 H2A 1.0000
C3 H3A 0.9800
C3 H3B 0.9800
C3 H3C 0.9800
O4 C5 1.327(3)
O5 C5 1.204(3)
C5 N6 1.406(3)
N6 N7 1.453(2)
N6 C13 1.497(3)
N7 C8 1.383(3)
N7 C14 1.454(2)
O8 C8 1.206(3)
C8 O9 1.322(3)
O9 C10 1.447(13)
O9 C10A 1.54(3)
C10 C12 1.505(11)
C10 C11 1.575(16)
C10 H10A 1.0000
C11 H11A 0.9800
C11 H11B 0.9800
C11 H11C 0.9800
C12 H12A 0.9800
C12 H12B 0.9800
C12 H12C 0.9800
C10A C11A 1.35(4)
C10A C12A 1.53(4)
C10A H10B 1.0000
C11A H11D 0.9800
C11A H11E 0.9800
C11A H11F 0.9800
C12A H12D 0.9800
C12A H12E 0.9800
C12A H12F 0.9800
C13 C14 1.544(3)
C13 H13A 0.9900
C13 H13B 0.9900
C14 C15 1.532(3)
C14 C17 1.596(3)
C15 C16 1.575(3)
C15 H15A 0.9900
C15 H15B 0.9900
C16 C24 1.469(3)
C16 C22 1.472(3)
C16 C17 1.608(3)
C17 C18 1.463(3)
C17 C20 1.467(3)
C18 N19 1.140(3)
C20 N21 1.146(3)
C22 N23 1.144(3)
C24 N25 1.142(3)
